data_4505285
loop_
_publ_author_name
'Fu, Wensheng'
'Wang, Lei'
'Shi, Zhan'
'Li, Guanghua'
'Chen, Xiaobo'
'Dai, Zhimin'
'Yang, Lei'
'Feng, Shouhua'

_publ_contact_author
;
      Feng,Shouhua
      College of Chemistry
      Jilin University
      Changchun, 130023
      P. R. China
;
_publ_section_title
;
 The First Organically Templated Beryllium Phosphite
 [NH3(CH2)3NH3]&#x00B7;Be3(HPO3)4:&#x2009; Hydrothermal Synthesis and
 X-ray Crystal Structure
;
_journal_issue 2
_journal_name_full 'Crystal Growth &amp; Design'
_journal_page_first 297
_journal_paper_doi 10.1021/cg034116t
_journal_volume 4
_journal_year 2004
_chemical_formula_sum 'C3 H16 Be3 N2 O12 P4'
_chemical_formula_weight 423.09
_chemical_name_systematic
; 
 ? 
;
_space_group_IT_number 14
_symmetry_cell_setting monoclinic
_symmetry_space_group_name_Hall '-P 2ybc'
_symmetry_space_group_name_H-M 'P 1 21/c 1'
_atom_sites_solution_hydrogens geom
_atom_sites_solution_primary direct
_atom_sites_solution_secondary difmap
_audit_creation_method SHELXL-97
_cell_angle_alpha 90.00
_cell_angle_beta 92.470(5)
_cell_angle_gamma 90.00
_cell_formula_units_Z 4
_cell_length_a 8.5983(15)
_cell_length_b 13.1561(19)
_cell_length_c 13.460(2)
_cell_measurement_temperature 293(2)
_cell_volume 1521.2(4)
_computing_cell_refinement 'Bruker SMART'
_computing_data_collection 'Bruker SMART'
_computing_data_reduction 'Bruker SAINT'
_computing_molecular_graphics SHELXP-97
_computing_publication_material SHELXTL
_computing_structure_refinement 'SHELXL-97 (Sheldrick, 1997)'
_computing_structure_solution 'SHELXS-97 (Sheldrick, 1990)'
_diffrn_ambient_temperature 293(2)
_diffrn_measured_fraction_theta_full 0.996
_diffrn_measured_fraction_theta_max 0.996
_diffrn_radiation_monochromator graphite
_diffrn_radiation_source 'fine-focus sealed tube'
_diffrn_radiation_type MoK\a
_diffrn_radiation_wavelength 0.71073
_diffrn_reflns_av_R_equivalents 0.0280
_diffrn_reflns_av_sigmaI/netI 0.0196
_diffrn_reflns_limit_h_max 9
_diffrn_reflns_limit_h_min -9
_diffrn_reflns_limit_k_max 14
_diffrn_reflns_limit_k_min -14
_diffrn_reflns_limit_l_max 14
_diffrn_reflns_limit_l_min -8
_diffrn_reflns_number 7097
_diffrn_reflns_theta_full 23.28
_diffrn_reflns_theta_max 23.28
_diffrn_reflns_theta_min 2.17
_exptl_absorpt_coefficient_mu 0.559
_exptl_absorpt_correction_T_max 0.2719
_exptl_absorpt_correction_T_min 0.2339
_exptl_absorpt_correction_type empirical
_exptl_absorpt_process_details SADABS
_exptl_crystal_colour Colourless
_exptl_crystal_density_diffrn 1.847
_exptl_crystal_density_method 'not measured'
_exptl_crystal_description Block
_exptl_crystal_F_000 864
_exptl_crystal_size_max 0.45
_exptl_crystal_size_mid 0.32
_exptl_crystal_size_min 0.30
_refine_diff_density_max 0.844
_refine_diff_density_min -0.274
_refine_diff_density_rms 0.064
_refine_ls_extinction_method none
_refine_ls_goodness_of_fit_ref 1.061
_refine_ls_hydrogen_treatment mixed
_refine_ls_matrix_type full
_refine_ls_number_parameters 229
_refine_ls_number_reflns 2183
_refine_ls_number_restraints 0
_refine_ls_restrained_S_all 1.061
_refine_ls_R_factor_all 0.0350
_refine_ls_R_factor_gt 0.0325
_refine_ls_shift/su_max 0.000
_refine_ls_shift/su_mean 0.000
_refine_ls_structure_factor_coef Fsqd
_refine_ls_weighting_details 'calc w=1/[\s^2^(Fo^2^)+(0.0526P)^2^+2.2580P] where P=(Fo^2^+2Fc^2^)/3'
_refine_ls_weighting_scheme calc
_refine_ls_wR_factor_gt 0.0960
_refine_ls_wR_factor_ref 0.0976
_reflns_number_gt 2008
_reflns_number_total 2183
_reflns_threshold_expression >2sigma(I)
_cod_data_source_file cg034116tsi20030703_113101.cif
_cod_data_source_block Feng
_cod_depositor_comments
;
The following automatic conversions were performed:

'_symmetry_cell_setting' value 'Monoclinic' changed to 'monoclinic'
according to /home/saulius/struct/CIF-dictionaries/cif_core.dic
dictionary named 'cif_core.dic' version 2.4.1 from 2010-06-29.

Automatic conversion script
Id: cif_fix_values 1715 2011-07-08 13:25:40Z adriana 
;
_cod_original_sg_symbol_H-M P2(1)/c
_cod_database_code 4505285

loop_
_symmetry_equiv_pos_as_xyz
'x, y, z'
'-x, y+1/2, -z+1/2'
'-x, -y, -z'
'x, -y-1/2, z-1/2'

loop_
_atom_site_label
_atom_site_type_symbol
_atom_site_fract_x
_atom_site_fract_y
_atom_site_fract_z
_atom_site_U_iso_or_equiv
_atom_site_adp_type
_atom_site_occupancy
_atom_site_symmetry_multiplicity
_atom_site_calc_flag
Be1 Be 0.5782(4) 0.1196(3) 0.2505(3) 0.0277(9) Uani 1 1 d
Be2 Be 0.1562(4) -0.0046(3) 0.2395(3) 0.0242(8) Uani 1 1 d
Be3 Be -0.3231(4) -0.1738(3) 0.4046(3) 0.0241(8) Uani 1 1 d
P1 P 0.30852(9) 0.13666(6) 0.37579(6) 0.0288(2) Uani 1 1 d
H1 H 0.297(5) 0.238(4) 0.359(3) 0.080 Uiso 1 1 d
P2 P 0.34086(8) 0.10041(5) 0.09261(5) 0.0215(2) Uani 1 1 d
H2 H 0.360(5) 0.073(4) -0.010(3) 0.080 Uiso 1 1 d
P3 P 0.60424(9) 0.34124(6) 0.22832(6) 0.0264(2) Uani 1 1 d
H3 H 0.532(5) 0.379(3) 0.317(3) 0.080 Uiso 1 1 d
P4 P -0.18790(8) -0.04610(6) 0.24884(5) 0.0221(2) Uani 1 1 d
H4 H -0.266(5) -0.081(4) 0.169(3) 0.080 Uiso 1 1 d
O1 O 0.4631(3) 0.09765(19) 0.34086(17) 0.0425(6) Uani 1 1 d
O2 O 0.5016(2) 0.09476(16) 0.14260(16) 0.0311(5) Uani 1 1 d
O3 O 0.6363(3) 0.23532(18) 0.2647(2) 0.0504(7) Uani 1 1 d
O4 O 0.7362(3) 0.05447(18) 0.27049(17) 0.0416(6) Uani 1 1 d
O5 O 0.1711(2) 0.09024(17) 0.31842(16) 0.0358(5) Uani 1 1 d
O6 O 0.2253(2) 0.02656(16) 0.13366(15) 0.0303(5) Uani 1 1 d
O7 O -0.0243(2) -0.03150(18) 0.21887(17) 0.0394(6) Uani 1 1 d
O8 O -0.1985(3) -0.12145(19) 0.33267(18) 0.0429(6) Uani 1 1 d
O9 O 0.2974(3) 0.11929(18) 0.48666(16) 0.0376(6) Uani 1 1 d
O10 O 0.2749(2) 0.20715(15) 0.08999(18) 0.0367(6) Uani 1 1 d
O11 O 0.7570(2) 0.39512(16) 0.21214(16) 0.0320(5) Uani 1 1 d
O12 O 0.5028(2) 0.34341(16) 0.13333(17) 0.0360(6) Uani 1 1 d
N1 N 0.7270(3) 0.0968(2) 0.4849(2) 0.0400(7) Uani 1 1 d
H1A H 0.7251 0.0298 0.4941 0.080 Uiso 1 1 calc
H1B H 0.6825 0.1118 0.4258 0.080 Uiso 1 1 calc
H1C H 0.6752 0.1272 0.5324 0.080 Uiso 1 1 calc
N2 N 0.9494(3) 0.2922(2) 0.6552(2) 0.0387(7) Uani 1 1 d
H2A H 0.9161 0.3338 0.7019 0.080 Uiso 1 1 calc
H2B H 1.0509 0.3015 0.6486 0.080 Uiso 1 1 calc
H2C H 0.9322 0.2281 0.6728 0.080 Uiso 1 1 calc
C1 C 0.8912(4) 0.1329(3) 0.4891(3) 0.0395(8) Uani 1 1 d
H1D H 0.9466 0.0978 0.4381 0.080 Uiso 1 1 calc
H1E H 0.9390 0.1136 0.5529 0.080 Uiso 1 1 calc
C2 C 0.9128(4) 0.2453(3) 0.4755(3) 0.0466(9) Uani 1 1 d
H2D H 0.8553 0.2653 0.4151 0.080 Uiso 1 1 calc
H2E H 1.0222 0.2576 0.4651 0.080 Uiso 1 1 calc
C3 C 0.8638(4) 0.3142(3) 0.5586(3) 0.0465(9) Uani 1 1 d
H3A H 0.8823 0.3843 0.5402 0.080 Uiso 1 1 calc
H3B H 0.7530 0.3061 0.5670 0.080 Uiso 1 1 calc

loop_
_atom_site_aniso_label
_atom_site_aniso_U_11
_atom_site_aniso_U_22
_atom_site_aniso_U_33
_atom_site_aniso_U_23
_atom_site_aniso_U_13
_atom_site_aniso_U_12
Be1 0.0214(19) 0.026(2) 0.035(2) 0.0039(17) -0.0022(16) 0.0025(16)
Be2 0.0181(18) 0.024(2) 0.030(2) 0.0028(16) 0.0001(15) 0.0025(15)
Be3 0.0235(19) 0.0205(19) 0.028(2) -0.0014(16) -0.0046(16) -0.0013(16)
P1 0.0284(4) 0.0283(5) 0.0298(5) -0.0022(3) 0.0015(3) 0.0016(3)
P2 0.0219(4) 0.0204(4) 0.0221(4) -0.0001(3) 0.0001(3) -0.0015(3)
P3 0.0210(4) 0.0237(4) 0.0341(5) -0.0047(3) -0.0021(3) -0.0031(3)
P4 0.0163(4) 0.0264(4) 0.0234(4) 0.0019(3) -0.0023(3) -0.0015(3)
O1 0.0290(12) 0.0577(16) 0.0413(13) 0.0016(11) 0.0067(10) 0.0037(11)
O2 0.0224(11) 0.0333(12) 0.0371(12) 0.0007(10) -0.0040(9) 0.0022(9)
O3 0.0569(16) 0.0299(13) 0.0614(16) 0.0082(12) -0.0311(13) -0.0107(12)
O4 0.0345(13) 0.0463(14) 0.0430(13) -0.0014(11) -0.0075(10) 0.0186(11)
O5 0.0297(12) 0.0409(13) 0.0365(12) -0.0125(10) -0.0038(10) 0.0058(10)
O6 0.0318(12) 0.0286(11) 0.0303(11) 0.0016(9) 0.0011(9) -0.0089(9)
O7 0.0193(11) 0.0538(15) 0.0452(14) 0.0053(11) 0.0008(10) -0.0017(10)
O8 0.0389(13) 0.0476(14) 0.0424(14) 0.0194(12) 0.0038(11) -0.0028(11)
O9 0.0421(13) 0.0404(13) 0.0303(12) -0.0091(10) 0.0005(10) -0.0008(11)
O10 0.0288(12) 0.0213(11) 0.0590(15) 0.0023(10) -0.0102(10) -0.0003(9)
O11 0.0238(11) 0.0333(12) 0.0388(12) -0.0105(10) -0.0003(9) -0.0080(9)
O12 0.0276(12) 0.0309(12) 0.0482(14) 0.0035(10) -0.0139(10) -0.0052(10)
N1 0.0380(16) 0.0481(18) 0.0336(15) -0.0091(13) -0.0016(13) -0.0020(14)
N2 0.0303(15) 0.0395(16) 0.0462(17) -0.0144(13) -0.0001(12) -0.0017(12)
C1 0.0364(19) 0.046(2) 0.0360(18) -0.0079(16) -0.0022(15) -0.0028(16)
C2 0.044(2) 0.053(2) 0.043(2) 0.0034(17) 0.0001(17) -0.0032(18)
C3 0.047(2) 0.038(2) 0.054(2) -0.0014(17) -0.0062(17) 0.0076(17)

loop_
_atom_type_symbol
_atom_type_description
_atom_type_scat_dispersion_real
_atom_type_scat_dispersion_imag
_atom_type_scat_source
C C 0.0033 0.0016 'International Tables Vol C Tables 4.2.6.8 and 6.1.1.4'
H H 0.0000 0.0000 'International Tables Vol C Tables 4.2.6.8 and 6.1.1.4'
Be Be 0.0005 0.0002 'International Tables Vol C Tables 4.2.6.8 and 6.1.1.4'
N N 0.0061 0.0033 'International Tables Vol C Tables 4.2.6.8 and 6.1.1.4'
O O 0.0106 0.0060 'International Tables Vol C Tables 4.2.6.8 and 6.1.1.4'
P P 0.1023 0.0942 'International Tables Vol C Tables 4.2.6.8 and 6.1.1.4'

loop_
_geom_angle_atom_site_label_1
_geom_angle_atom_site_label_2
_geom_angle_atom_site_label_3
_geom_angle
_geom_angle_site_symmetry_1
_geom_angle_site_symmetry_3
O2 Be1 O3 114.4(3) . .
O2 Be1 O4 110.6(3) . .
O3 Be1 O4 103.1(3) . .
O2 Be1 O1 113.7(3) . .
O3 Be1 O1 105.9(3) . .
O4 Be1 O1 108.4(3) . .
O7 Be2 O6 107.0(2) . .
O7 Be2 O11 108.2(2) . 2_645
O6 Be2 O11 112.1(2) . 2_645
O7 Be2 O5 109.1(2) . .
O6 Be2 O5 110.9(2) . .
O11 Be2 O5 109.5(3) 2_645 .
O10 Be3 O12 112.8(2) 2_545 2_545
O10 Be3 O8 105.2(2) 2_545 .
O12 Be3 O8 113.4(3) 2_545 .
O10 Be3 O9 111.0(2) 2_545 3_556
O12 Be3 O9 108.1(2) 2_545 3_556
O8 Be3 O9 106.3(2) . 3_556
O5 P1 O9 111.14(13) . .
O5 P1 O1 112.37(13) . .
O9 P1 O1 110.30(13) . .
O5 P1 H1 105.1(19) . .
O9 P1 H1 107.6(19) . .
O1 P1 H1 110.1(19) . .
O6 P2 O2 114.11(12) . .
O6 P2 O10 110.67(12) . .
O2 P2 O10 112.96(12) . .
O6 P2 H2 107.1(18) . .
O2 P2 H2 106.0(18) . .
O10 P2 H2 105.3(18) . .
O3 P3 O11 109.45(14) . .
O3 P3 O12 112.58(13) . .
O11 P3 O12 109.89(13) . .
O3 P3 H3 97.5(18) . .
O11 P3 H3 111.2(18) . .
O12 P3 H3 115.6(17) . .
O7 P4 O8 112.01(13) . .
O7 P4 O4 111.10(14) . 1_455
O8 P4 O4 113.04(14) . 1_455
O7 P4 H4 106.0(19) . .
O8 P4 H4 110(2) . .
O4 P4 H4 104(2) 1_455 .
P1 O1 Be1 137.8(2) . .
P2 O2 Be1 136.5(2) . .
P3 O3 Be1 142.0(2) . .
P4 O4 Be1 143.0(2) 1_655 .
P1 O5 Be2 132.49(19) . .
P2 O6 Be2 139.1(2) . .
P4 O7 Be2 153.9(2) . .
P4 O8 Be3 141.8(2) . .
P1 O9 Be3 143.4(2) . 3_556
P2 O10 Be3 143.1(2) . 2
P3 O11 Be2 134.62(19) . 2_655
P3 O12 Be3 140.2(2) . 2
C1 N1 H1A 109.5 . .
C1 N1 H1B 109.5 . .
H1A N1 H1B 109.5 . .
C1 N1 H1C 109.5 . .
H1A N1 H1C 109.5 . .
H1B N1 H1C 109.5 . .
C3 N2 H2A 109.5 . .
C3 N2 H2B 109.5 . .
H2A N2 H2B 109.5 . .
C3 N2 H2C 109.5 . .
H2A N2 H2C 109.5 . .
H2B N2 H2C 109.5 . .
N1 C1 C2 115.6(3) . .
N1 C1 H1D 108.4 . .
C2 C1 H1D 108.4 . .
N1 C1 H1E 108.4 . .
C2 C1 H1E 108.4 . .
H1D C1 H1E 107.4 . .
C1 C2 C3 117.3(3) . .
C1 C2 H2D 108.0 . .
C3 C2 H2D 108.0 . .
C1 C2 H2E 108.0 . .
C3 C2 H2E 108.0 . .
H2D C2 H2E 107.2 . .
N2 C3 C2 112.6(3) . .
N2 C3 H3A 109.1 . .
C2 C3 H3A 109.1 . .
N2 C3 H3B 109.1 . .
C2 C3 H3B 109.1 . .
H3A C3 H3B 107.8 . .

loop_
_geom_bond_atom_site_label_1
_geom_bond_atom_site_label_2
_geom_bond_distance
_geom_bond_site_symmetry_2
Be1 O2 1.602(5) .
Be1 O3 1.612(4) .
Be1 O4 1.618(4) .
Be1 O1 1.627(5) .
Be2 O7 1.604(4) .
Be2 O6 1.619(4) .
Be2 O11 1.637(4) 2_645
Be2 O5 1.640(4) .
Be3 O10 1.622(4) 2_545
Be3 O12 1.622(4) 2_545
Be3 O8 1.628(4) .
Be3 O9 1.636(4) 3_556
P1 O5 1.512(2) .
P1 O9 1.517(2) .
P1 O1 1.518(2) .
P1 H1 1.35(5) .
P2 O6 1.512(2) .
P2 O2 1.513(2) .
P2 O10 1.514(2) .
P2 H2 1.44(5) .
P3 O3 1.499(2) .
P3 O11 1.517(2) .
P3 O12 1.517(2) .
P3 H3 1.45(4) .
P4 O7 1.493(2) .
P4 O8 1.508(2) .
P4 O4 1.509(2) 1_455
P4 H4 1.32(5) .
O4 P4 1.509(2) 1_655
O9 Be3 1.636(4) 3_556
O10 Be3 1.622(4) 2
O11 Be2 1.637(4) 2_655
O12 Be3 1.622(4) 2
N1 C1 1.488(4) .
N1 H1A 0.8900 .
N1 H1B 0.8900 .
N1 H1C 0.8900 .
N2 C3 1.495(5) .
N2 H2A 0.8900 .
N2 H2B 0.8900 .
N2 H2C 0.8900 .
C1 C2 1.502(5) .
C1 H1D 0.9700 .
C1 H1E 0.9700 .
C2 C3 1.514(5) .
C2 H2D 0.9700 .
C2 H2E 0.9700 .
C3 H3A 0.9700 .
C3 H3B 0.9700 .

loop_
_geom_hbond_atom_site_label_D
_geom_hbond_atom_site_label_H
_geom_hbond_atom_site_label_A
_geom_hbond_distance_DH
_geom_hbond_distance_HA
_geom_hbond_distance_DA
_geom_hbond_angle_DHA
_geom_hbond_site_symmetry_A
N1 H1A O9 0.89 1.99 2.878(4) 175.4 3_656
N1 H1B O1 0.89 2.17 2.921(4) 141.4 .
N1 H1B O4 0.89 2.29 2.944(4) 130.4 .
N1 H1C O12 0.89 2.09 2.942(4) 160.3 4_566
N1 H1C O11 0.89 2.51 3.060(3) 120.8 4_566
N2 H2A O4 0.89 2.35 3.176(4) 154.0 4_566
N2 H2A O7 0.89 2.66 3.268(4) 126.6 4_666
N2 H2B O10 0.89 2.12 2.969(4) 160.5 4_666
N2 H2C O11 0.89 2.29 3.083(4) 148.3 4_566
